data_7102007
loop_
_publ_author_name
'Maeda, Hiromitsu'
'Hasegawa, Masahiro'
'Ueda, Atsushi'

_publ_section_title
;
 Hydrogen bonding self-assemblies with 1-D linear, dimeric and
 hexagonal nanostructures of meso-pyridyl-substituted dipyrromethanes.
;
_journal_issue 26
_journal_name_full 'Chemical communications (Cambridge, England)'
_journal_page_first 2726
_journal_page_last 2728
_journal_paper_doi 10.1039/b703236f
_journal_year 2007
_chemical_formula_moiety 'C15 H15 N3'
_chemical_formula_sum 'C15 H15 N3'
_chemical_formula_weight 237.30
_chemical_name_systematic
;
?
;
_space_group_IT_number 14
_symmetry_cell_setting monoclinic
_symmetry_Int_Tables_number 14
_symmetry_space_group_name_Hall '-P 2ybc'
_symmetry_space_group_name_H-M 'P 1 21/c 1'
_atom_sites_solution_hydrogens geom
_atom_sites_solution_primary direct
_atom_sites_solution_secondary difmap
_audit_creation_method SHELXL-97
_cell_angle_alpha 90.00
_cell_angle_beta 109.048(14)
_cell_angle_gamma 90.00
_cell_formula_units_Z 4
_cell_length_a 9.510(4)
_cell_length_b 10.572(6)
_cell_length_c 12.645(5)
_cell_measurement_reflns_used 9003
_cell_measurement_temperature 123(2)
_cell_measurement_theta_max 27.5
_cell_measurement_theta_min 3.0
_cell_volume 1201.8(10)
_computing_cell_refinement PROCESS-AUTO
_computing_data_collection PROCESS-AUTO
_computing_data_reduction CrystalStructure
_computing_publication_material 'CrystalStructure 3.6.0'
_computing_structure_refinement 'SHELXL-97 (Sheldrick, 1997)'
_computing_structure_solution 'SHELXS-97 (Sheldrick, 1990)'
_diffrn_ambient_temperature 123(2)
_diffrn_detector_area_resol_mean 10.00
_diffrn_measured_fraction_theta_full 0.994
_diffrn_measured_fraction_theta_max 0.994
_diffrn_measurement_device_type 'Rigaku RAXIS-RAPID'
_diffrn_measurement_method \w
_diffrn_radiation_monochromator graphite
_diffrn_radiation_source 'fine-focus sealed tube'
_diffrn_radiation_type MoK\a
_diffrn_radiation_wavelength 0.71075
_diffrn_reflns_av_R_equivalents 0.0267
_diffrn_reflns_av_sigmaI/netI 0.0215
_diffrn_reflns_limit_h_max 11
_diffrn_reflns_limit_h_min -12
_diffrn_reflns_limit_k_max 13
_diffrn_reflns_limit_k_min -13
_diffrn_reflns_limit_l_max 16
_diffrn_reflns_limit_l_min -16
_diffrn_reflns_number 11536
_diffrn_reflns_theta_full 27.49
_diffrn_reflns_theta_max 27.49
_diffrn_reflns_theta_min 3.04
_exptl_absorpt_coefficient_mu 0.080
_exptl_absorpt_correction_T_max 0.9842
_exptl_absorpt_correction_T_min 0.9764
_exptl_absorpt_correction_type multi-scan
_exptl_absorpt_process_details
;
Higashi, T. (1995). Program for Absorption Correction.
Rigaku Corporation, Tokyo, Japan.
;
_exptl_crystal_colour colorless
_exptl_crystal_density_diffrn 1.312
_exptl_crystal_density_method 'not measured'
_exptl_crystal_description prism
_exptl_crystal_F_000 504
_exptl_crystal_size_max 0.30
_exptl_crystal_size_mid 0.20
_exptl_crystal_size_min 0.20
_refine_diff_density_max 0.274
_refine_diff_density_min -0.296
_refine_diff_density_rms 0.064
_refine_ls_extinction_method none
_refine_ls_goodness_of_fit_ref 1.066
_refine_ls_hydrogen_treatment constr
_refine_ls_matrix_type full
_refine_ls_number_parameters 164
_refine_ls_number_reflns 2744
_refine_ls_number_restraints 0
_refine_ls_restrained_S_all 1.066
_refine_ls_R_factor_all 0.0476
_refine_ls_R_factor_gt 0.0410
_refine_ls_shift/su_max 0.001
_refine_ls_shift/su_mean 0.000
_refine_ls_structure_factor_coef Fsqd
_refine_ls_weighting_details 'calc w=1/[\s^2^(Fo^2^)+(0.0469P)^2^+0.5384P] where P=(Fo^2^+2Fc^2^)/3'
_refine_ls_weighting_scheme calc
_refine_ls_wR_factor_gt 0.0979
_refine_ls_wR_factor_ref 0.1023
_reflns_number_gt 2384
_reflns_number_total 2744
_reflns_threshold_expression >2sigma(I)
_cod_data_source_file b703236f.txt
_cod_data_source_block 1
_cod_depositor_comments
;
The following automatic conversions were performed:
'_symmetry_cell_setting' value 'Monoclinic' changed to 'monoclinic'
according to '/home/saulius/struct/CIF-dictionaries/cif_core.dic'
dictionary named 'cif_core.dic' version 2.4.1 from 2010-06-29.

Automatic conversion script
Id: cif_fix_enum 1527 2010-12-29 10:47:43Z saulius 
;
_cod_original_sg_symbol_H-M 'P 21/c'
_cod_database_code 7102007

loop_
_symmetry_equiv_pos_as_xyz
'x, y, z'
'-x, y+1/2, -z+1/2'
'-x, -y, -z'
'x, -y-1/2, z-1/2'

loop_
_atom_site_label
_atom_site_type_symbol
_atom_site_fract_x
_atom_site_fract_y
_atom_site_fract_z
_atom_site_U_iso_or_equiv
_atom_site_adp_type
_atom_site_occupancy
_atom_site_symmetry_multiplicity
_atom_site_calc_flag
_atom_site_refinement_flags
N1 N 0.80948(12) 0.14769(10) 0.99361(8) 0.0174(2) Uani 1 1 d .
H1N H 0.8580 0.0826 1.0319 0.021 Uiso 1 1 calc R
N2 N 0.88178(11) -0.04513(10) 0.69229(8) 0.0161(2) Uani 1 1 d .
H2N H 0.8096 -0.0903 0.6465 0.019 Uiso 1 1 calc R
N3 N 0.69081(12) -0.30126(10) 1.00204(8) 0.0184(2) Uani 1 1 d .
C1 C 0.80114(13) 0.26481(12) 1.03760(10) 0.0177(3) Uani 1 1 d .
H1 H 0.8457 0.2892 1.1135 0.021 Uiso 1 1 calc R
C2 C 0.71717(13) 0.34032(11) 0.95270(10) 0.0177(3) Uani 1 1 d .
H2 H 0.6932 0.4267 0.9587 0.021 Uiso 1 1 calc R
C3 C 0.67224(13) 0.26545(11) 0.85350(10) 0.0163(2) Uani 1 1 d .
H3 H 0.6124 0.2929 0.7813 0.020 Uiso 1 1 calc R
C4 C 0.73110(12) 0.14651(11) 0.88112(9) 0.0135(2) Uani 1 1 d .
C5 C 0.72740(12) 0.03131(11) 0.80873(9) 0.0128(2) Uani 1 1 d .
C6 C 0.86906(13) 0.02803(11) 0.77847(9) 0.0133(2) Uani 1 1 d .
C7 C 1.00489(13) 0.08442(11) 0.82887(10) 0.0166(3) Uani 1 1 d .
H7 H 1.0289 0.1410 0.8906 0.020 Uiso 1 1 calc R
C8 C 1.10285(14) 0.04249(12) 0.77167(10) 0.0199(3) Uani 1 1 d .
H8 H 1.2043 0.0656 0.7883 0.024 Uiso 1 1 calc R
C9 C 1.02370(14) -0.03717(12) 0.68834(10) 0.0193(3) Uani 1 1 d .
H9 H 1.0607 -0.0796 0.6367 0.023 Uiso 1 1 calc R
C10 C 0.59057(13) 0.03952(12) 0.70174(10) 0.0173(3) Uani 1 1 d .
H10A H 0.4997 0.0417 0.7222 0.021 Uiso 1 1 calc R
H10B H 0.5883 -0.0345 0.6546 0.021 Uiso 1 1 calc R
H10C H 0.5968 0.1166 0.6605 0.021 Uiso 1 1 calc R
C11 C 0.71268(12) -0.08906(10) 0.87282(9) 0.0129(2) Uani 1 1 d .
C12 C 0.79947(13) -0.19610(11) 0.87846(9) 0.0147(2) Uani 1 1 d .
H12 H 0.8685 -0.1994 0.8386 0.018 Uiso 1 1 calc R
C13 C 0.78432(14) -0.29822(11) 0.94293(10) 0.0173(3) Uani 1 1 d .
H13 H 0.8444 -0.3706 0.9452 0.021 Uiso 1 1 calc R
C14 C 0.60238(14) -0.19989(12) 0.99254(10) 0.0186(3) Uani 1 1 d .
H14 H 0.5316 -0.2006 1.0310 0.022 Uiso 1 1 calc R
C15 C 0.60931(13) -0.09451(11) 0.92951(10) 0.0173(3) Uani 1 1 d .
H15 H 0.5434 -0.0256 0.9249 0.021 Uiso 1 1 calc R

loop_
_atom_site_aniso_label
_atom_site_aniso_U_11
_atom_site_aniso_U_22
_atom_site_aniso_U_33
_atom_site_aniso_U_23
_atom_site_aniso_U_13
_atom_site_aniso_U_12
N1 0.0217(5) 0.0135(5) 0.0147(5) -0.0007(4) 0.0030(4) 0.0042(4)
N2 0.0190(5) 0.0156(5) 0.0150(5) -0.0022(4) 0.0071(4) -0.0026(4)
N3 0.0226(5) 0.0153(5) 0.0174(5) 0.0005(4) 0.0068(4) -0.0031(4)
C1 0.0187(6) 0.0165(6) 0.0177(6) -0.0060(5) 0.0060(5) -0.0006(4)
C2 0.0188(6) 0.0121(6) 0.0242(6) -0.0020(5) 0.0097(5) -0.0002(4)
C3 0.0172(6) 0.0140(6) 0.0177(6) 0.0016(4) 0.0058(5) 0.0013(4)
C4 0.0144(5) 0.0127(6) 0.0138(5) -0.0002(4) 0.0053(4) -0.0005(4)
C5 0.0149(5) 0.0114(5) 0.0121(5) 0.0003(4) 0.0045(4) 0.0002(4)
C6 0.0180(6) 0.0112(5) 0.0114(5) 0.0015(4) 0.0057(4) 0.0005(4)
C7 0.0182(6) 0.0163(6) 0.0143(5) 0.0008(4) 0.0040(5) -0.0019(4)
C8 0.0160(6) 0.0245(7) 0.0194(6) 0.0044(5) 0.0062(5) -0.0011(5)
C9 0.0207(6) 0.0217(6) 0.0191(6) 0.0019(5) 0.0116(5) 0.0023(5)
C10 0.0162(6) 0.0196(6) 0.0146(5) 0.0004(4) 0.0030(5) -0.0004(4)
C11 0.0151(5) 0.0115(5) 0.0108(5) -0.0013(4) 0.0026(4) -0.0024(4)
C12 0.0160(5) 0.0144(6) 0.0144(5) -0.0005(4) 0.0060(5) 0.0001(4)
C13 0.0206(6) 0.0134(6) 0.0176(6) 0.0001(4) 0.0057(5) 0.0012(4)
C14 0.0204(6) 0.0187(6) 0.0191(6) -0.0011(5) 0.0099(5) -0.0026(5)
C15 0.0186(6) 0.0157(6) 0.0192(6) -0.0004(5) 0.0082(5) 0.0011(4)

loop_
_atom_type_symbol
_atom_type_description
_atom_type_scat_dispersion_real
_atom_type_scat_dispersion_imag
_atom_type_scat_source
C C 0.0033 0.0016 'International Tables Vol C Tables 4.2.6.8 and 6.1.1.4'
H H 0.0000 0.0000 'International Tables Vol C Tables 4.2.6.8 and 6.1.1.4'
N N 0.0061 0.0033 'International Tables Vol C Tables 4.2.6.8 and 6.1.1.4'

loop_
_geom_angle_atom_site_label_1
_geom_angle_atom_site_label_2
_geom_angle_atom_site_label_3
_geom_angle
C1 N1 C4 110.17(10)
C1 N1 H1N 124.9
C4 N1 H1N 124.9
C9 N2 C6 109.72(10)
C9 N2 H2N 125.1
C6 N2 H2N 125.1
C13 N3 C14 116.26(11)
C2 C1 N1 107.78(11)
C2 C1 H1 126.1
N1 C1 H1 126.1
C1 C2 C3 107.30(11)
C1 C2 H2 126.4
C3 C2 H2 126.4
C4 C3 C2 107.71(11)
C4 C3 H3 126.1
C2 C3 H3 126.1
N1 C4 C3 107.05(10)
N1 C4 C5 122.00(10)
C3 C4 C5 130.84(11)
C6 C5 C4 108.85(9)
C6 C5 C11 110.79(9)
C4 C5 C11 109.52(10)
C6 C5 C10 110.15(10)
C4 C5 C10 109.31(10)
C11 C5 C10 108.21(9)
N2 C6 C7 107.40(10)
N2 C6 C5 121.91(10)
C7 C6 C5 130.57(11)
C6 C7 C8 107.50(11)
C6 C7 H7 126.2
C8 C7 H7 126.2
C9 C8 C7 107.24(11)
C9 C8 H8 126.4
C7 C8 H8 126.4
C8 C9 N2 108.12(11)
C8 C9 H9 125.9
N2 C9 H9 125.9
C5 C10 H10A 109.5
C5 C10 H10B 109.5
H10A C10 H10B 109.5
C5 C10 H10C 109.5
H10A C10 H10C 109.5
H10B C10 H10C 109.5
C12 C11 C15 116.55(11)
C12 C11 C5 123.09(11)
C15 C11 C5 120.36(10)
C13 C12 C11 119.34(11)
C13 C12 H12 120.3
C11 C12 H12 120.3
N3 C13 C12 124.25(11)
N3 C13 H13 117.9
C12 C13 H13 117.9
N3 C14 C15 123.21(12)
N3 C14 H14 118.4
C15 C14 H14 118.4
C14 C15 C11 120.23(11)
C14 C15 H15 119.9
C11 C15 H15 119.9

loop_
_geom_bond_atom_site_label_1
_geom_bond_atom_site_label_2
_geom_bond_distance
N1 C1 1.3703(17)
N1 C4 1.3738(16)
N1 H1N 0.8800
N2 C9 1.3694(17)
N2 C6 1.3735(16)
N2 H2N 0.8800
N3 C13 1.3358(17)
N3 C14 1.3432(17)
C1 C2 1.3668(18)
C1 H1 0.9500
C2 C3 1.4257(17)
C2 H2 0.9500
C3 C4 1.3743(17)
C3 H3 0.9500
C4 C5 1.5171(17)
C5 C6 1.5163(17)
C5 C11 1.5394(17)
C5 C10 1.5435(17)
C6 C7 1.3758(17)
C7 C8 1.4240(18)
C7 H7 0.9500
C8 C9 1.3669(19)
C8 H8 0.9500
C9 H9 0.9500
C10 H10A 0.9800
C10 H10B 0.9800
C10 H10C 0.9800
C11 C12 1.3887(17)
C11 C15 1.3942(17)
C12 C13 1.3885(17)
C12 H12 0.9500
C13 H13 0.9500
C14 C15 1.3840(18)
C14 H14 0.9500
C15 H15 0.9500

loop_
_geom_torsion_atom_site_label_1
_geom_torsion_atom_site_label_2
_geom_torsion_atom_site_label_3
_geom_torsion_atom_site_label_4
_geom_torsion
C4 N1 C1 C2 -0.28(14)
N1 C1 C2 C3 0.35(14)
C1 C2 C3 C4 -0.30(14)
C1 N1 C4 C3 0.09(13)
C1 N1 C4 C5 176.62(10)
C2 C3 C4 N1 0.13(13)
C2 C3 C4 C5 -175.98(11)
N1 C4 C5 C6 -80.23(13)
C3 C4 C5 C6 95.39(14)
N1 C4 C5 C11 41.04(14)
C3 C4 C5 C11 -143.35(12)
N1 C4 C5 C10 159.43(10)
C3 C4 C5 C10 -24.96(17)
C9 N2 C6 C7 0.77(13)
C9 N2 C6 C5 -175.79(10)
C4 C5 C6 N2 -163.27(10)
C11 C5 C6 N2 76.24(13)
C10 C5 C6 N2 -43.45(14)
C4 C5 C6 C7 21.05(16)
C11 C5 C6 C7 -99.44(14)
C10 C5 C6 C7 140.88(13)
N2 C6 C7 C8 -0.65(13)
C5 C6 C7 C8 175.50(11)
C6 C7 C8 C9 0.30(14)
C7 C8 C9 N2 0.17(14)
C6 N2 C9 C8 -0.58(14)
C6 C5 C11 C12 -13.50(15)
C4 C5 C11 C12 -133.59(11)
C10 C5 C11 C12 107.34(13)
C6 C5 C11 C15 166.12(10)
C4 C5 C11 C15 46.03(14)
C10 C5 C11 C15 -73.04(13)
C15 C11 C12 C13 -2.97(16)
C5 C11 C12 C13 176.66(10)
C14 N3 C13 C12 3.23(17)
C11 C12 C13 N3 -0.41(18)
C13 N3 C14 C15 -2.64(18)
N3 C14 C15 C11 -0.72(19)
C12 C11 C15 C14 3.51(17)
C5 C11 C15 C14 -176.14(10)

loop_
_cod_related_entry_id
_cod_related_entry_database
_cod_related_entry_code
1 ChemSpider 21149680
